data_9013597
loop_
_publ_author_name
'Kyono, A.'

_publ_section_title
;Molecular conformation and anion configuration variations for As4S4 and
 As4Se4 in an anion-substituted solid solution Locality: synthetic Note:
 S1Se3-8
;
_journal_name_full 'American Mineralogist'
_journal_page_first 451
_journal_page_last 460
_journal_paper_doi 10.2138/am.2009.3075
_journal_volume 94
_journal_year 2009
_chemical_compound_source Synthetic
_chemical_formula_structural As4Se4
_chemical_formula_sum 'As S0.213 Se0.787'
_space_group_IT_number 14
_symmetry_space_group_name_Hall '-P 2yn'
_symmetry_space_group_name_H-M 'P 1 21/n 1'
_cell_angle_alpha 90
_cell_angle_beta 106.492
_cell_angle_gamma 90
_cell_length_a 9.5110
_cell_length_b 13.7388
_cell_length_c 6.6996
_cell_volume 839.419
_database_code_amcsd 0004887
_exptl_crystal_density_diffrn 4.555
_cod_original_formula_sum 'As (S.213 Se.787)'
_cod_database_code 9013597
_amcsd_formula_title As4Se4

loop_
_space_group_symop_operation_xyz
x,y,z
1/2+x,1/2-y,1/2+z
1/2-x,1/2+y,1/2-z
-x,-y,-z

loop_
_atom_site_aniso_label
_atom_site_aniso_U_11
_atom_site_aniso_U_22
_atom_site_aniso_U_33
_atom_site_aniso_U_12
_atom_site_aniso_U_13
_atom_site_aniso_U_23
As1 0.02400 0.01510 0.01920 -0.00230 0.00240 -0.00450
As2 0.01900 0.01920 0.02100 -0.00100 0.00470 -0.00130
As3 0.02040 0.02240 0.01410 -0.00020 0.00210 -0.00360
As4 0.01700 0.02140 0.02160 0.00470 0.00010 0.00200
SX1 0.03040 0.01990 0.02850 0.00240 0.01060 -0.00010
SeX1 0.03040 0.01990 0.02850 0.00240 0.01060 -0.00010
SX2 0.02300 0.02200 0.02050 -0.00090 0.00720 0.00270
SeX2 0.02300 0.02200 0.02050 -0.00090 0.00720 0.00270
SX3 0.02930 0.02070 0.02750 0.00260 0.00620 0.00880
SeX3 0.02930 0.02070 0.02750 0.00260 0.00620 0.00880
SX4 0.03290 0.02780 0.02690 0.00320 0.01210 -0.00500
SeX4 0.03290 0.02780 0.02690 0.00320 0.01210 -0.00500

loop_
_atom_site_label
_atom_site_fract_x
_atom_site_fract_y
_atom_site_fract_z
_atom_site_occupancy
_atom_site_U_iso_or_equiv
_atom_site_type_symbol
_atom_site_attached_hydrogens
As1 0.11550 -0.01893 0.75670 1.00000 0.02030 As 0
As2 0.42590 0.14038 0.86190 1.00000 0.01990 As 0
As3 0.32320 0.12993 0.17580 1.00000 0.01960 As 0
As4 0.03840 0.16089 0.70580 1.00000 0.02120 As 0
SX1 0.34285 -0.00957 0.69666 0.17700 0.02580 S 0
SeX1 0.34285 -0.00957 0.69666 0.82300 0.02580 Se 0
SX2 0.21376 -0.02502 0.11836 0.16700 0.02170 S 0
SeX2 0.21376 -0.02502 0.11836 0.83300 0.02170 Se 0
SX3 0.24229 0.23022 0.64167 0.30400 0.02620 S 0
SeX3 0.24229 0.23022 0.64167 0.69600 0.02620 Se 0
SX4 0.11003 0.21556 0.05595 0.20200 0.02850 S 0
SeX4 0.11003 0.21556 0.05595 0.79800 0.02850 Se 0

loop_
_cod_changelog_entry_id
_cod_changelog_entry_author
_cod_changelog_entry_date
_cod_changelog_entry_text
1
;cod-tools version 3.8.0
Id: cif_guess_AMCSD_atom_types 9581 2023-05-17 12:35:41Z saulius
;
2023-05-23T09:24:54+03:00
;Derived atom types and hydrogen counts
from atom names that follow the AMCSD naming convention
(Wat == water, O-H == hydroxyl).
;

loop_
_cod_related_entry_id
_cod_related_entry_database
_cod_related_entry_code
1 AMCSD 0004887

_cell_formula_units_Z 16
